data_7241054
loop_
_publ_author_name
'Tervola, Essi'
'Truong, Khai-Nghi'
'Ward, Jas S.'
'Priimagi, Arri'
'Rissanen, Kari'

_publ_section_title
;
 Fluorescence enhancement of quinolines by protonation
;
_journal_issue 49
_journal_name_full 'RSC Advances'
_journal_page_first 29385
_journal_page_last 29393
_journal_paper_doi 10.1039/D0RA04691D
_journal_volume 10
_journal_year 2020
_chemical_formula_moiety 'C6 H5 O3 S, C9 H8 N [+ C H2 Cl2]'
_chemical_formula_sum 'C15 H13 N O3 S'
_chemical_formula_weight 287.32
_chemical_name_common Isoquinoline+Benzenesulfonate
_chemical_name_systematic 3
_space_group_crystal_system monoclinic
_space_group_IT_number 14
_space_group_name_Hall '-P 2ybc'
_space_group_name_H-M_alt 'P 1 21/c 1'
_atom_sites_solution_hydrogens geom
_audit_creation_method SHELXL-2017/1
_audit_update_record
;
2020-05-04 deposited with the CCDC.	2020-07-24 downloaded from the CCDC.
;
_cell_angle_alpha 90
_cell_angle_beta 96.242(3)
_cell_angle_gamma 90
_cell_formula_units_Z 4
_cell_length_a 7.8573(9)
_cell_length_b 11.8280(15)
_cell_length_c 16.5782(19)
_cell_measurement_reflns_used 3433
_cell_measurement_temperature 170(2)
_cell_measurement_theta_max 30.508
_cell_measurement_theta_min 0.407
_cell_volume 1531.6(3)
_computing_cell_refinement 'HKL Scalepack (Otwinowski & Minor 1997)'
_computing_data_collection 'Collect (Bruker AXS BV, 1997-2004)'
_computing_data_reduction 'HKL Denzo and Scalepack (Otwinowski & Minor 1997)'
_computing_molecular_graphics 'PLATON (Spek, 2009)'
_computing_structure_refinement 'SHELXL-2017/1 (Sheldrick, 2017)'
_computing_structure_solution 'SHELXT 2014/5 (Sheldrick, 2014)'
_diffrn_ambient_temperature 170(2)
_diffrn_measured_fraction_theta_full 0.982
_diffrn_measured_fraction_theta_max 0.982
_diffrn_measurement_device '95mm CCD camera on \k-goniostat'
_diffrn_measurement_device_type KappaCCD
_diffrn_measurement_method CCD
_diffrn_radiation_monochromator 'horizonally mounted graphite crystal'
_diffrn_radiation_type MoK\a
_diffrn_radiation_wavelength 0.71073
_diffrn_reflns_av_R_equivalents 0.0562
_diffrn_reflns_av_unetI/netI 0.0628
_diffrn_reflns_Laue_measured_fraction_full 0.982
_diffrn_reflns_Laue_measured_fraction_max 0.982
_diffrn_reflns_limit_h_max 9
_diffrn_reflns_limit_h_min -9
_diffrn_reflns_limit_k_max 14
_diffrn_reflns_limit_k_min -13
_diffrn_reflns_limit_l_max 15
_diffrn_reflns_limit_l_min -19
_diffrn_reflns_number 8792
_diffrn_reflns_point_group_measured_fraction_full 0.982
_diffrn_reflns_point_group_measured_fraction_max 0.982
_diffrn_reflns_theta_full 25.242
_diffrn_reflns_theta_max 25.243
_diffrn_reflns_theta_min 3.013
_exptl_absorpt_coefficient_mu 0.217
_exptl_absorpt_correction_T_max 0.7461
_exptl_absorpt_correction_T_min 0.4225
_exptl_absorpt_correction_type multi-scan
_exptl_absorpt_process_details SADABS
_exptl_crystal_colour colourless
_exptl_crystal_density_diffrn 1.246
_exptl_crystal_description rod
_exptl_crystal_F_000 600
_exptl_crystal_size_max 0.41
_exptl_crystal_size_mid 0.22
_exptl_crystal_size_min 0.21
_refine_diff_density_max 0.399
_refine_diff_density_min -0.565
_refine_diff_density_rms 0.075
_refine_ls_extinction_method none
_refine_ls_goodness_of_fit_ref 1.072
_refine_ls_hydrogen_treatment constr
_refine_ls_matrix_type full
_refine_ls_number_parameters 181
_refine_ls_number_reflns 2720
_refine_ls_number_restraints 0
_refine_ls_restrained_S_all 1.072
_refine_ls_R_factor_all 0.1027
_refine_ls_R_factor_gt 0.0824
_refine_ls_shift/su_max 0.000
_refine_ls_shift/su_mean 0.000
_refine_ls_structure_factor_coef Fsqd
_refine_ls_weighting_details 'w=1/[\s^2^(Fo^2^)+(0.0613P)^2^+4.6107P] where P=(Fo^2^+2Fc^2^)/3'
_refine_ls_weighting_scheme calc
_refine_ls_wR_factor_gt 0.1976
_refine_ls_wR_factor_ref 0.2104
_reflns_Friedel_coverage 0.000
_reflns_number_gt 2127
_reflns_number_total 2720
_reflns_threshold_expression 'I > 2\s(I)'
_cod_data_source_file d0ra04691d2.cif
_cod_data_source_block 3
_cod_depositor_comments 'Adding full bibliography for 7241053--7241066.cif.'
_cod_original_sg_symbol_H-M 'P 21/c'
_cod_database_code 7241054
_shelx_shelxl_version_number 2017/1
_shelx_space_group_comment
;
The symmetry employed for this shelxl refinement is uniquely defined
by the following loop, which should always be used as a source of
symmetry information in preference to the above space-group names.
They are only intended as comments.
;
_shelx_estimated_absorpt_t_min 0.916
_shelx_estimated_absorpt_t_max 0.956

loop_
_space_group_symop_operation_xyz
'x, y, z'
'-x, y+1/2, -z+1/2'
'-x, -y, -z'
'x, -y-1/2, z-1/2'

loop_
_atom_site_label
_atom_site_type_symbol
_atom_site_fract_x
_atom_site_fract_y
_atom_site_fract_z
_atom_site_U_iso_or_equiv
_atom_site_adp_type
_atom_site_occupancy
_atom_site_site_symmetry_order
_atom_site_calc_flag
_atom_site_refinement_flags_posn
_atom_site_refinement_flags_adp
_atom_site_refinement_flags_occupancy
_atom_site_disorder_assembly
_atom_site_disorder_group
N2 N 0.5934(6) 0.7293(4) 0.5494(3) 0.0547(11) Uani 1 1 d . . . . .
H2N H 0.553601 0.659878 0.581030 0.066 Uiso 1 1 calc R U . . .
C1 C 0.6364(6) 0.8241(4) 0.5894(3) 0.0433(11) Uani 1 1 d . . . . .
H1 H 0.627695 0.828443 0.646020 0.052 Uiso 1 1 calc R U . . .
C3 C 0.6003(6) 0.7209(4) 0.4673(3) 0.0486(12) Uani 1 1 d . . . . .
H3 H 0.563778 0.653017 0.440023 0.058 Uiso 1 1 calc R U . . .
C4 C 0.6568(6) 0.8056(4) 0.4254(3) 0.0486(12) Uani 1 1 d . . . . .
H4 H 0.663132 0.797295 0.368786 0.058 Uiso 1 1 calc R U . . .
C4A C 0.7073(5) 0.9076(4) 0.4641(3) 0.0385(10) Uani 1 1 d . . . . .
C5 C 0.7687(6) 1.0005(4) 0.4222(3) 0.0502(12) Uani 1 1 d . . . . .
H5 H 0.779855 0.994332 0.365880 0.060 Uiso 1 1 calc R U . . .
C6 C 0.8116(7) 1.0980(5) 0.4617(3) 0.0573(14) Uani 1 1 d . . . . .
H6 H 0.852887 1.159771 0.432752 0.069 Uiso 1 1 calc R U . . .
C7 C 0.7960(7) 1.1094(4) 0.5459(4) 0.0582(14) Uani 1 1 d . . . . .
H7 H 0.825785 1.178773 0.572620 0.070 Uiso 1 1 calc R U . . .
C8 C 0.7384(6) 1.0215(4) 0.5884(3) 0.0491(12) Uani 1 1 d . . . . .
H8 H 0.727655 1.029605 0.644603 0.059 Uiso 1 1 calc R U . . .
C8A C 0.6947(5) 0.9178(4) 0.5486(3) 0.0359(9) Uani 1 1 d . . . . .
S1 S 0.55669(13) 0.49745(11) 0.69397(7) 0.0427(3) Uani 1 1 d . . . . .
O1 O 0.5255(5) 0.5065(4) 0.6052(2) 0.0680(11) Uani 1 1 d . . . . .
O2 O 0.4113(4) 0.4515(4) 0.7296(3) 0.0678(11) Uani 1 1 d . . . . .
O3 O 0.6195(4) 0.6041(3) 0.7282(2) 0.0481(8) Uani 1 1 d . . . . .
C9 C 0.7247(5) 0.3976(4) 0.7143(2) 0.0342(9) Uani 1 1 d . . . . .
C10 C 0.6925(6) 0.2909(4) 0.7424(3) 0.0412(11) Uani 1 1 d . . . . .
H10 H 0.579044 0.269193 0.750312 0.049 Uiso 1 1 calc R U . . .
C11 C 0.8283(6) 0.2146(4) 0.7593(3) 0.0482(12) Uani 1 1 d . . . . .
H11 H 0.807227 0.141200 0.779228 0.058 Uiso 1 1 calc R U . . .
C12 C 0.9939(6) 0.2465(4) 0.7469(3) 0.0504(12) Uani 1 1 d . . . . .
H12 H 1.086417 0.195383 0.758948 0.060 Uiso 1 1 calc R U . . .
C13 C 1.0228(6) 0.3523(4) 0.7171(3) 0.0485(12) Uani 1 1 d . . . . .
H13 H 1.135763 0.373181 0.707789 0.058 Uiso 1 1 calc R U . . .
C14 C 0.8903(5) 0.4294(4) 0.7003(3) 0.0412(10) Uani 1 1 d . . . . .
H14 H 0.911829 0.502390 0.679757 0.049 Uiso 1 1 calc R U . . .

loop_
_atom_site_aniso_label
_atom_site_aniso_U_11
_atom_site_aniso_U_22
_atom_site_aniso_U_33
_atom_site_aniso_U_23
_atom_site_aniso_U_13
_atom_site_aniso_U_12
N2 0.060(3) 0.046(2) 0.058(3) 0.009(2) 0.004(2) -0.011(2)
C1 0.046(2) 0.046(3) 0.038(2) 0.004(2) 0.0061(19) -0.006(2)
C3 0.060(3) 0.038(3) 0.045(3) -0.003(2) -0.007(2) -0.006(2)
C4 0.060(3) 0.049(3) 0.036(2) -0.003(2) -0.002(2) -0.005(2)
C4A 0.038(2) 0.042(2) 0.035(2) 0.0023(19) 0.0002(17) -0.0015(19)
C5 0.056(3) 0.055(3) 0.039(3) 0.013(2) 0.004(2) -0.009(2)
C6 0.057(3) 0.054(3) 0.059(3) 0.021(3) 0.000(2) -0.015(3)
C7 0.063(3) 0.039(3) 0.072(4) -0.001(3) 0.001(3) -0.015(2)
C8 0.058(3) 0.044(3) 0.045(3) -0.005(2) 0.006(2) -0.005(2)
C8A 0.035(2) 0.037(2) 0.035(2) 0.0012(18) 0.0037(17) -0.0036(17)
S1 0.0281(5) 0.0655(8) 0.0354(6) 0.0019(5) 0.0070(4) 0.0001(5)
O1 0.055(2) 0.112(3) 0.0338(19) -0.002(2) -0.0059(15) 0.007(2)
O2 0.0278(16) 0.090(3) 0.090(3) 0.013(2) 0.0269(17) -0.0013(17)
O3 0.0446(17) 0.049(2) 0.0500(19) -0.0024(16) 0.0044(14) 0.0081(15)
C9 0.0280(19) 0.046(2) 0.029(2) -0.0093(18) 0.0056(15) -0.0063(18)
C10 0.039(2) 0.047(3) 0.039(2) -0.008(2) 0.0098(18) -0.015(2)
C11 0.056(3) 0.035(2) 0.054(3) -0.006(2) 0.010(2) -0.007(2)
C12 0.047(3) 0.044(3) 0.061(3) -0.008(2) 0.005(2) 0.005(2)
C13 0.030(2) 0.055(3) 0.062(3) -0.009(2) 0.011(2) -0.005(2)
C14 0.034(2) 0.041(2) 0.051(3) -0.003(2) 0.0126(19) -0.0079(19)

loop_
_atom_type_symbol
_atom_type_description
_atom_type_scat_dispersion_real
_atom_type_scat_dispersion_imag
_atom_type_scat_source
C C 0.0033 0.0016 'International Tables Vol C Tables 4.2.6.8 and 6.1.1.4'
H H 0.0000 0.0000 'International Tables Vol C Tables 4.2.6.8 and 6.1.1.4'
N N 0.0061 0.0033 'International Tables Vol C Tables 4.2.6.8 and 6.1.1.4'
O O 0.0106 0.0060 'International Tables Vol C Tables 4.2.6.8 and 6.1.1.4'
S S 0.1246 0.1234 'International Tables Vol C Tables 4.2.6.8 and 6.1.1.4'

loop_
_geom_angle_atom_site_label_1
_geom_angle_atom_site_label_2
_geom_angle_atom_site_label_3
_geom_angle
_geom_angle_site_symmetry_1
_geom_angle_site_symmetry_3
_geom_angle_publ_flag
C1 N2 C3 121.4(4) . . ?
C1 N2 H2N 119.3 . . ?
C3 N2 H2N 119.3 . . ?
N2 C1 C8A 120.4(4) . . ?
N2 C1 H1 119.8 . . ?
C8A C1 H1 119.8 . . ?
C4 C3 N2 121.2(4) . . ?
C4 C3 H3 119.4 . . ?
N2 C3 H3 119.4 . . ?
C3 C4 C4A 120.3(4) . . ?
C3 C4 H4 119.8 . . ?
C4A C4 H4 119.8 . . ?
C4 C4A C5 122.6(4) . . ?
C4 C4A C8A 118.5(4) . . ?
C5 C4A C8A 118.9(4) . . ?
C6 C5 C4A 120.4(5) . . ?
C6 C5 H5 119.8 . . ?
C4A C5 H5 119.8 . . ?
C5 C6 C7 120.9(5) . . ?
C5 C6 H6 119.6 . . ?
C7 C6 H6 119.6 . . ?
C8 C7 C6 120.4(5) . . ?
C8 C7 H7 119.8 . . ?
C6 C7 H7 119.8 . . ?
C7 C8 C8A 119.9(5) . . ?
C7 C8 H8 120.1 . . ?
C8A C8 H8 120.1 . . ?
C1 C8A C8 122.4(4) . . ?
C1 C8A C4A 118.1(4) . . ?
C8 C8A C4A 119.5(4) . . ?
O2 S1 O3 114.7(2) . . ?
O2 S1 O1 112.5(2) . . ?
O3 S1 O1 110.0(2) . . ?
O2 S1 C9 106.1(2) . . ?
O3 S1 C9 106.89(19) . . ?
O1 S1 C9 106.1(2) . . ?
C10 C9 C14 120.8(4) . . ?
C10 C9 S1 120.8(3) . . ?
C14 C9 S1 118.4(3) . . ?
C9 C10 C11 119.5(4) . . ?
C9 C10 H10 120.2 . . ?
C11 C10 H10 120.2 . . ?
C12 C11 C10 120.0(5) . . ?
C12 C11 H11 120.0 . . ?
C10 C11 H11 120.0 . . ?
C13 C12 C11 119.6(5) . . ?
C13 C12 H12 120.2 . . ?
C11 C12 H12 120.2 . . ?
C12 C13 C14 121.4(4) . . ?
C12 C13 H13 119.3 . . ?
C14 C13 H13 119.3 . . ?
C13 C14 C9 118.7(4) . . ?
C13 C14 H14 120.6 . . ?
C9 C14 H14 120.6 . . ?

loop_
_geom_bond_atom_site_label_1
_geom_bond_atom_site_label_2
_geom_bond_distance
_geom_bond_site_symmetry_2
_geom_bond_publ_flag
N2 C1 1.328(6) . ?
N2 C3 1.372(6) . ?
N2 H2N 1.0400 . ?
C1 C8A 1.400(6) . ?
C1 H1 0.9500 . ?
C3 C4 1.323(7) . ?
C3 H3 0.9500 . ?
C4 C4A 1.404(6) . ?
C4 H4 0.9500 . ?
C4A C5 1.413(6) . ?
C4A C8A 1.421(6) . ?
C5 C6 1.351(7) . ?
C5 H5 0.9500 . ?
C6 C7 1.421(8) . ?
C6 H6 0.9500 . ?
C7 C8 1.361(7) . ?
C7 H7 0.9500 . ?
C8 C8A 1.417(6) . ?
C8 H8 0.9500 . ?
S1 O2 1.448(3) . ?
S1 O3 1.448(4) . ?
S1 O1 1.470(4) . ?
S1 C9 1.776(4) . ?
C9 C10 1.379(6) . ?
C9 C14 1.397(5) . ?
C10 C11 1.402(7) . ?
C10 H10 0.9500 . ?
C11 C12 1.392(7) . ?
C11 H11 0.9500 . ?
C12 C13 1.373(7) . ?
C12 H12 0.9500 . ?
C13 C14 1.390(7) . ?
C13 H13 0.9500 . ?
C14 H14 0.9500 . ?
